data_4306059
loop_
_publ_author_name
'Piotr Sobota'
'J\'ozef Utko'
'\/Lukasz John'
'Lucjan B. Jerzykiewicz'
'Anna Dr\'ag-Jarz\'abek'

_publ_section_title
;
Unexpected Cyclopentadienyl/Alkoxo Ligand Exchange in Titano- and
Zirconocene. New Opportunities
;
_journal_name_full 'Inorganic Chemistry'
_journal_page_first 7939
_journal_page_last 7941
_journal_paper_doi 10.1021/ic8009749
_journal_volume 47
_journal_year 2008
_chemical_formula_moiety 'C21 H30 O3 Ti2'
_chemical_formula_sum 'C21 H30 O3 Ti2'
_chemical_formula_weight 426.25
_chemical_name_systematic
;
 ?
;
_space_group_IT_number 14
_symmetry_cell_setting monoclinic
_symmetry_Int_Tables_number 14
_symmetry_space_group_name_Hall '-P 2ybc'
_symmetry_space_group_name_H-M 'P 1 21/c 1'
_atom_sites_solution_hydrogens geom
_atom_sites_solution_primary direct
_atom_sites_solution_secondary difmap
_audit_creation_method SHELXL-97
_cell_angle_alpha 90.00
_cell_angle_beta 104.31(3)
_cell_angle_gamma 90.00
_cell_formula_units_Z 4
_cell_length_a 14.945(5)
_cell_length_b 8.123(4)
_cell_length_c 17.697(5)
_cell_measurement_reflns_used 7168
_cell_measurement_temperature 100(2)
_cell_measurement_theta_max 50
_cell_measurement_theta_min 3
_cell_volume 2081.7(14)
_computing_cell_refinement
;
CrysAlis RED. Version 1.171.31 Oxford Diffraction, 2006)
;
_computing_data_collection
;
CrysAlis CCD. Version 1.171.31 (Oxford Diffraction, 2006)
;
_computing_data_reduction
;
CrysAlis RED. Version 1.171.31 (Oxford Diffraction, 2006)
;
_computing_molecular_graphics ' DIAMOND. Version 3.1e. (Brandenburg, K.  2007)'
_computing_publication_material
;
SHELXTL. Version 6.14 (Bruker, 2003)
Platon Version 1.081 (Spek, A. L. 2005)
enCIFer Version 1.2, (Allen <i>et al.</i>,  2004)
publCIF Version 1.0_c  (Westrip, S. P. 2007)
;
_computing_structure_refinement 'SHELXTL. Version 6.14 (Bruker, 2003)'
_computing_structure_solution 'SHELXTL. Version 6.14 (Bruker, 2003)'
_diffrn_ambient_temperature 100(2)
_diffrn_detector_area_resol_mean 8.3359
_diffrn_measured_fraction_theta_full 0.996
_diffrn_measured_fraction_theta_max 0.996
_diffrn_measurement_device_type 'Kuma KM-4 CCD kappa-axis diffractometer'
_diffrn_measurement_method \w
_diffrn_radiation_monochromator graphite
_diffrn_radiation_source 'fine-focus sealed tube'
_diffrn_radiation_type MoK\a
_diffrn_radiation_wavelength 0.71073
_diffrn_reflns_av_R_equivalents 0.0619
_diffrn_reflns_av_sigmaI/netI 0.0709
_diffrn_reflns_limit_h_max 19
_diffrn_reflns_limit_h_min -19
_diffrn_reflns_limit_k_max 8
_diffrn_reflns_limit_k_min -10
_diffrn_reflns_limit_l_max 22
_diffrn_reflns_limit_l_min -23
_diffrn_reflns_number 23305
_diffrn_reflns_theta_full 27.99
_diffrn_reflns_theta_max 27.99
_diffrn_reflns_theta_min 2.77
_exptl_absorpt_coefficient_mu 0.784
_exptl_absorpt_correction_T_max 0.834
_exptl_absorpt_correction_T_min 0.813
_exptl_absorpt_correction_type analytical
_exptl_absorpt_process_details
;
CrysAlis CCD. Version 1.171.31 (Oxford Diffraction Ltd., 2006)
Analytical numeric absorption correction using a multifaceted crystal
model based on expressions derived by R.C. Clark & J.S.
Comput. Phys. Commun. (1998). 111, 243.
;
_exptl_crystal_colour dark-violet
_exptl_crystal_density_diffrn 1.360
_exptl_crystal_density_method 'not measured'
_exptl_crystal_description block
_exptl_crystal_F_000 896
_exptl_crystal_size_max 0.221
_exptl_crystal_size_mid 0.182
_exptl_crystal_size_min 0.163
_refine_diff_density_max 0.333
_refine_diff_density_min -0.308
_refine_diff_density_rms 0.061
_refine_ls_extinction_method none
_refine_ls_goodness_of_fit_ref 0.877
_refine_ls_hydrogen_treatment constr
_refine_ls_matrix_type full
_refine_ls_number_parameters 238
_refine_ls_number_reflns 5006
_refine_ls_number_restraints 0
_refine_ls_restrained_S_all 0.877
_refine_ls_R_factor_all 0.0748
_refine_ls_R_factor_gt 0.0317
_refine_ls_shift/su_max 0.001
_refine_ls_shift/su_mean 0.000
_refine_ls_structure_factor_coef Fsqd
_refine_ls_weighting_details 'calc w=1/[\s^2^(Fo^2^)+(0.0362P)^2^+0.0000P] where P=(Fo^2^+2Fc^2^)/3'
_refine_ls_weighting_scheme calc
_refine_ls_wR_factor_gt 0.0661
_refine_ls_wR_factor_ref 0.0744
_reflns_number_gt 2892
_reflns_number_total 5006
_reflns_threshold_expression >2sigma(I)
_cod_data_source_file ic8009749_si_002_4.cif
_cod_data_source_block CCDC677700
_cod_depositor_comments
;
The following automatic conversions were performed:
'_symmetry_cell_setting' value 'Monoclinic' changed to 'monoclinic'
according to '/home/saulius/struct/CIF-dictionaries/cif_core.dic'
dictionary named 'cif_core.dic' version 2.4.1 from 2010-06-29.

Automatic conversion script
Id: cif_fix_enum 1527 2010-12-29 10:47:43Z saulius 
;
_cod_original_sg_symbol_H-M 'P 21/c'
_cod_database_code 4306059

loop_
_symmetry_equiv_pos_site_id
_symmetry_equiv_pos_as_xyz
1 x,y,z
2 -x,1/2+y,1/2-z
3 -x,-y,-z
4 x,1/2-y,1/2+z

loop_
_atom_site_label
_atom_site_type_symbol
_atom_site_fract_x
_atom_site_fract_y
_atom_site_fract_z
_atom_site_U_iso_or_equiv
_atom_site_adp_type
_atom_site_occupancy
_atom_site_symmetry_multiplicity
_atom_site_calc_flag
_atom_site_refinement_flags
_atom_site_disorder_assembly
_atom_site_disorder_group
Ti1 Ti 0.19124(2) -0.00539(4) 0.230016(19) 0.01525(9) Uani 1 1 d . . .
Ti2 Ti 0.27574(2) 0.00842(4) 0.084288(19) 0.01679(9) Uani 1 1 d . . .
O11 O 0.17090(9) -0.09602(16) 0.11812(7) 0.0171(3) Uani 1 1 d . . .
O21 O 0.29384(9) 0.10818(15) 0.18998(7) 0.0182(3) Uani 1 1 d . . .
O31 O 0.36907(10) -0.14019(16) 0.09499(8) 0.0246(3) Uani 1 1 d . . .
C11 C 0.09656(14) -0.1930(2) 0.07529(12) 0.0230(5) Uani 1 1 d . . .
H11A H 0.0589 -0.1266 0.0321 0.028 Uiso 1 1 calc R . .
H11B H 0.0566 -0.2257 0.1098 0.028 Uiso 1 1 calc R . .
C12 C 0.13076(17) -0.3456(3) 0.04239(13) 0.0349(6) Uani 1 1 d . . .
H12A H 0.0779 -0.4096 0.0131 0.052 Uiso 1 1 calc R . .
H12B H 0.1670 -0.4127 0.0852 0.052 Uiso 1 1 calc R . .
H12C H 0.1696 -0.3135 0.0076 0.052 Uiso 1 1 calc R . .
C21 C 0.35544(14) 0.2332(3) 0.22806(13) 0.0246(5) Uani 1 1 d . . .
H21A H 0.3610 0.2273 0.2849 0.030 Uiso 1 1 calc R . .
H21B H 0.3296 0.3423 0.2096 0.030 Uiso 1 1 calc R . .
C22 C 0.45061(14) 0.2163(3) 0.21288(13) 0.0292(5) Uani 1 1 d . . .
H22A H 0.4922 0.2983 0.2437 0.044 Uiso 1 1 calc R . .
H22B H 0.4464 0.2340 0.1573 0.044 Uiso 1 1 calc R . .
H22C H 0.4747 0.1056 0.2278 0.044 Uiso 1 1 calc R . .
C31 C 0.44771(14) -0.1968(3) 0.07214(13) 0.0263(5) Uani 1 1 d . . .
H31A H 0.5041 -0.1523 0.1081 0.032 Uiso 1 1 calc R . .
H31B H 0.4458 -0.1565 0.0190 0.032 Uiso 1 1 calc R . .
C32 C 0.45144(16) -0.3821(3) 0.07316(13) 0.0322(6) Uani 1 1 d . . .
H32A H 0.5085 -0.4188 0.0606 0.048 Uiso 1 1 calc R . .
H32B H 0.3982 -0.4259 0.0345 0.048 Uiso 1 1 calc R . .
H32C H 0.4501 -0.4221 0.1251 0.048 Uiso 1 1 calc R . .
C41 C 0.26539(15) 0.2752(3) 0.02509(12) 0.0257(5) Uani 1 1 d . . .
H41A H 0.2782 0.3827 0.0533 0.031 Uiso 1 1 calc R . .
C42 C 0.32866(15) 0.1835(3) -0.00582(12) 0.0260(5) Uani 1 1 d . . .
H42A H 0.3944 0.2144 -0.0022 0.031 Uiso 1 1 calc R . .
C43 C 0.28113(16) 0.0507(3) -0.04887(12) 0.0257(5) Uani 1 1 d . . .
H43A H 0.3071 -0.0279 -0.0814 0.031 Uiso 1 1 calc R . .
C44 C 0.18783(15) 0.0594(3) -0.04525(12) 0.0253(5) Uani 1 1 d . . .
H44A H 0.1362 -0.0105 -0.0755 0.030 Uiso 1 1 calc R . .
C45 C 0.17824(15) 0.1990(3) 0.00009(12) 0.0244(5) Uani 1 1 d . . .
H45A H 0.1186 0.2438 0.0074 0.029 Uiso 1 1 calc R . .
C51 C 0.05188(14) 0.1446(2) 0.16365(12) 0.0223(5) Uani 1 1 d . . .
H51A H 0.0174 0.1294 0.1080 0.027 Uiso 1 1 calc R . .
C52 C 0.03377(15) 0.0611(3) 0.22808(13) 0.0254(5) Uani 1 1 d . . .
H52A H -0.0173 -0.0195 0.2265 0.030 Uiso 1 1 calc R . .
C53 C 0.09175(15) 0.1311(3) 0.29593(13) 0.0252(5) Uani 1 1 d . . .
H53A H 0.0881 0.1087 0.3507 0.030 Uiso 1 1 calc R . .
C54 C 0.14706(15) 0.2532(2) 0.27312(12) 0.0241(5) Uani 1 1 d . . .
H54A H 0.1887 0.3320 0.3087 0.029 Uiso 1 1 calc R . .
C55 C 0.12105(14) 0.2618(2) 0.19103(12) 0.0238(5) Uani 1 1 d . . .
H55A H 0.1435 0.3450 0.1583 0.029 Uiso 1 1 calc R . .
C61 C 0.17985(15) -0.1973(2) 0.33031(12) 0.0240(5) Uani 1 1 d . . .
H61A H 0.1252 -0.2114 0.3529 0.029 Uiso 1 1 calc R . .
C62 C 0.25779(15) -0.0981(3) 0.36164(12) 0.0239(5) Uani 1 1 d . . .
H62A H 0.2673 -0.0291 0.4098 0.029 Uiso 1 1 calc R . .
C63 C 0.32381(15) -0.1289(3) 0.31930(12) 0.0247(5) Uani 1 1 d . . .
H63A H 0.3883 -0.0848 0.3319 0.030 Uiso 1 1 calc R . .
C64 C 0.28702(15) -0.2455(2) 0.26094(12) 0.0230(5) Uani 1 1 d . . .
H64A H 0.3213 -0.2998 0.2258 0.028 Uiso 1 1 calc R . .
C65 C 0.19763(15) -0.2884(2) 0.26797(12) 0.0233(5) Uani 1 1 d . . .
H65A H 0.1582 -0.3789 0.2391 0.028 Uiso 1 1 calc R . .

loop_
_atom_site_aniso_label
_atom_site_aniso_U_11
_atom_site_aniso_U_22
_atom_site_aniso_U_33
_atom_site_aniso_U_23
_atom_site_aniso_U_13
_atom_site_aniso_U_12
Ti1 0.01589(18) 0.01439(18) 0.01598(18) -0.00022(17) 0.00489(14) 0.00014(17)
Ti2 0.01762(19) 0.01648(19) 0.01699(18) 0.00201(17) 0.00566(15) 0.00205(18)
O11 0.0177(8) 0.0169(7) 0.0164(7) -0.0030(6) 0.0034(6) -0.0019(6)
O21 0.0176(8) 0.0180(7) 0.0187(7) -0.0030(6) 0.0042(6) -0.0039(6)
O31 0.0240(8) 0.0252(8) 0.0269(8) 0.0039(7) 0.0106(7) 0.0063(7)
C11 0.0245(12) 0.0218(11) 0.0219(11) -0.0037(9) 0.0044(10) -0.0062(9)
C12 0.0469(16) 0.0233(12) 0.0354(14) -0.0105(11) 0.0123(12) -0.0088(11)
C21 0.0240(12) 0.0235(12) 0.0262(12) -0.0015(10) 0.0060(10) -0.0063(10)
C22 0.0235(13) 0.0324(13) 0.0304(13) 0.0011(10) 0.0043(10) -0.0088(10)
C31 0.0233(13) 0.0302(12) 0.0275(12) 0.0041(10) 0.0100(10) 0.0072(10)
C32 0.0342(14) 0.0310(13) 0.0327(13) -0.0049(11) 0.0107(11) 0.0077(11)
C41 0.0330(14) 0.0182(11) 0.0263(12) 0.0083(9) 0.0080(11) 0.0018(10)
C42 0.0237(13) 0.0295(12) 0.0274(12) 0.0103(10) 0.0116(10) -0.0013(10)
C43 0.0348(14) 0.0285(12) 0.0162(11) 0.0057(9) 0.0106(10) 0.0054(10)
C44 0.0293(13) 0.0267(12) 0.0178(11) 0.0035(9) 0.0022(10) -0.0006(10)
C45 0.0235(13) 0.0255(12) 0.0245(12) 0.0090(10) 0.0063(10) 0.0046(10)
C51 0.0192(12) 0.0237(12) 0.0227(11) -0.0009(9) 0.0025(9) 0.0097(9)
C52 0.0176(11) 0.0222(11) 0.0385(14) 0.0004(10) 0.0111(10) 0.0028(9)
C53 0.0257(13) 0.0289(12) 0.0247(12) -0.0010(10) 0.0137(10) 0.0086(10)
C54 0.0253(12) 0.0190(11) 0.0279(12) -0.0063(9) 0.0063(10) 0.0031(10)
C55 0.0258(13) 0.0163(11) 0.0293(12) 0.0018(9) 0.0068(10) 0.0056(9)
C61 0.0268(13) 0.0254(12) 0.0219(12) 0.0063(9) 0.0101(10) 0.0023(10)
C62 0.0314(14) 0.0250(12) 0.0136(11) 0.0031(9) 0.0026(10) 0.0038(10)
C63 0.0186(12) 0.0269(12) 0.0263(12) 0.0087(10) 0.0012(10) 0.0018(9)
C64 0.0279(13) 0.0191(11) 0.0231(12) 0.0044(9) 0.0086(10) 0.0078(9)
C65 0.0289(13) 0.0125(11) 0.0266(12) 0.0036(9) 0.0034(10) -0.0022(9)

loop_
_atom_type_symbol
_atom_type_description
_atom_type_scat_dispersion_real
_atom_type_scat_dispersion_imag
_atom_type_scat_source
C C 0.0033 0.0016 'International Tables Vol C Tables 4.2.6.8 and 6.1.1.4'
H H 0.0000 0.0000 'International Tables Vol C Tables 4.2.6.8 and 6.1.1.4'
O O 0.0106 0.0060 'International Tables Vol C Tables 4.2.6.8 and 6.1.1.4'
Ti Ti 0.2776 0.4457 'International Tables Vol C Tables 4.2.6.8 and 6.1.1.4'

loop_
_geom_angle_atom_site_label_1
_geom_angle_atom_site_label_2
_geom_angle_atom_site_label_3
_geom_angle
_geom_angle_site_symmetry_1
_geom_angle_site_symmetry_3
_geom_angle_publ_flag
O11 Ti1 O21 77.01(6) . . yes
O11 Ti1 C51 79.11(7) . . yes
O11 Ti1 C52 98.91(7) . . yes
O11 Ti1 C53 132.47(7) . . yes
O11 Ti1 C54 129.41(7) . . yes
O11 Ti1 C55 95.46(7) . . yes
O11 Ti1 C61 117.22(7) . . yes
O11 Ti1 C62 137.90(7) . . yes
O11 Ti1 C63 112.37(7) . . yes
O11 Ti1 C64 82.36(7) . . yes
O11 Ti1 C65 84.99(7) . . yes
O21 Ti1 C51 103.27(7) . . yes
O21 Ti1 C52 134.69(7) . . yes
O21 Ti1 C53 124.66(8) . . yes
O21 Ti1 C54 90.23(7) . . yes
O21 Ti1 C55 78.96(7) . . yes
O21 Ti1 C61 137.77(7) . . yes
O21 Ti1 C62 107.89(7) . . yes
O21 Ti1 C63 81.47(7) . . yes
O21 Ti1 C64 89.41(7) . . yes
O21 Ti1 C65 123.10(7) . . yes
C51 Ti1 C52 33.74(8) . . yes
C51 Ti1 C53 56.12(8) . . yes
C51 Ti1 C54 56.27(7) . . yes
C51 Ti1 C55 33.34(7) . . yes
C51 Ti1 C61 118.08(8) . . yes
C51 Ti1 C62 135.76(8) . . yes
C51 Ti1 C63 168.44(8) . . yes
C51 Ti1 C64 154.45(7) . . yes
C51 Ti1 C65 125.71(8) . . yes
C52 Ti1 C53 34.39(8) . . yes
C52 Ti1 C54 57.28(8) . . yes
C52 Ti1 C55 56.27(8) . . yes
C52 Ti1 C61 84.75(8) . . yes
C52 Ti1 C62 104.58(8) . . yes
C52 Ti1 C63 137.79(8) . . yes
C52 Ti1 C64 135.34(8) . . yes
C52 Ti1 C65 101.00(9) . . yes
C53 Ti1 C54 34.51(8) . . yes
C53 Ti1 C55 56.34(8) . . yes
C53 Ti1 C61 76.87(8) . . yes
C53 Ti1 C62 80.26(8) . . yes
C53 Ti1 C63 112.48(8) . . yes
C53 Ti1 C64 132.57(8) . . yes
C53 Ti1 C65 107.27(8) . . yes
C54 Ti1 C55 34.00(7) . . yes
C54 Ti1 C61 105.07(7) . . yes
C54 Ti1 C62 92.68(8) . . yes
C54 Ti1 C63 113.73(8) . . yes
C54 Ti1 C64 147.12(8) . . yes
C54 Ti1 C65 138.83(8) . . yes
C55 Ti1 C61 133.18(8) . . yes
C55 Ti1 C62 126.65(8) . . yes
C55 Ti1 C63 141.14(8) . . yes
C55 Ti1 C64 168.35(8) . . yes
C55 Ti1 C65 157.13(8) . . yes
C61 Ti1 C62 34.10(8) . . yes
C61 Ti1 C63 56.31(8) . . yes
C61 Ti1 C64 56.70(8) . . yes
C61 Ti1 C65 34.17(7) . . yes
C62 Ti1 C63 33.65(8) . . yes
C62 Ti1 C64 56.42(8) . . yes
C62 Ti1 C65 56.70(8) . . yes
C63 Ti1 C64 33.95(8) . . yes
C63 Ti1 C65 56.60(8) . . yes
C64 Ti1 C65 34.37(8) . . yes
O11 Ti2 O21 79.99(6) . . yes
O11 Ti2 O31 108.95(7) . . yes
O11 Ti2 C41 122.97(7) . . yes
O11 Ti2 C42 149.07(7) . . yes
O11 Ti2 C43 124.97(8) . . yes
O11 Ti2 C44 94.32(7) . . yes
O11 Ti2 C45 93.42(7) . . yes
O21 Ti2 O31 104.43(7) . . yes
O21 Ti2 C41 91.24(7) . . yes
O21 Ti2 C42 112.95(7) . . yes
O21 Ti2 C43 146.32(8) . . yes
O21 Ti2 C44 138.35(8) . . yes
O21 Ti2 C45 104.06(7) . . yes
O31 Ti2 C41 127.66(8) . . yes
O31 Ti2 C42 95.27(8) . . yes
O31 Ti2 C43 89.21(8) . . yes
O31 Ti2 C44 116.25(8) . . yes
O31 Ti2 C45 146.29(8) . . yes
C41 Ti2 C42 34.25(8) . . yes
C41 Ti2 C43 57.03(8) . . yes
C41 Ti2 C44 57.36(8) . . yes
C41 Ti2 C45 34.36(8) . . yes
C42 Ti2 C43 34.00(8) . . yes
C42 Ti2 C44 56.88(8) . . yes
C42 Ti2 C45 56.81(8) . . yes
C43 Ti2 C44 34.38(9) . . yes
C43 Ti2 C45 57.10(8) . . yes
C44 Ti2 C45 34.63(8) . . yes
Ti1 O11 Ti2 101.28(7) . . yes
Ti1 O11 C11 128.38(12) . . yes
Ti2 O11 C11 130.07(12) . . yes
Ti1 O21 Ti2 101.58(6) . . yes
Ti1 O21 C21 127.31(12) . . yes
Ti2 O21 C21 130.98(12) . . yes
Ti2 O31 C31 149.10(14) . . yes
O11 C11 C12 111.50(18) . . yes
O21 C21 C22 112.11(19) . . yes
O31 C31 C32 110.68(18) . . yes
Ti2 C41 C42 73.49(14) . . yes
Ti2 C41 C45 72.24(14) . . yes
C42 C41 C45 107.5(2) . . no
Ti2 C42 C41 72.25(13) . . yes
Ti2 C42 C43 72.65(13) . . yes
C41 C42 C43 108.5(2) . . no
Ti2 C43 C42 73.35(13) . . yes
Ti2 C43 C44 71.94(13) . . yes
C42 C43 C44 108.0(2) . . no
Ti2 C44 C43 73.68(13) . . yes
Ti2 C44 C45 72.71(13) . . yes
C43 C44 C45 107.7(2) . . no
Ti2 C45 C41 73.39(14) . . yes
Ti2 C45 C44 72.66(13) . . yes
C41 C45 C44 108.3(2) . . no
Ti1 C51 C52 71.52(13) . . yes
Ti1 C51 C55 72.82(12) . . yes
C52 C51 C55 108.67(19) . . no
Ti1 C52 C51 74.74(13) . . yes
Ti1 C52 C53 71.73(14) . . yes
C51 C52 C53 107.1(2) . . no
Ti1 C53 C52 73.89(14) . . yes
Ti1 C53 C54 72.92(13) . . yes
C52 C53 C54 108.6(2) . . no
Ti1 C54 C53 72.58(12) . . yes
Ti1 C54 C55 75.02(11) . . yes
C53 C54 C55 107.31(18) . . no
Ti1 C55 C51 73.84(11) . . yes
Ti1 C55 C54 70.98(11) . . yes
C51 C55 C54 108.35(17) . . no
Ti1 C61 C62 73.58(12) . . yes
Ti1 C61 C65 72.55(11) . . yes
C62 C61 C65 108.1(2) . . no
Ti1 C62 C61 72.32(12) . . yes
Ti1 C62 C63 73.53(13) . . yes
C61 C62 C63 108.0(2) . . no
Ti1 C63 C62 72.82(13) . . yes
Ti1 C63 C64 72.10(12) . . yes
C62 C63 C64 108.3(2) . . no
Ti1 C64 C63 73.96(12) . . yes
Ti1 C64 C65 72.40(11) . . yes
C63 C64 C65 107.87(19) . . no
Ti1 C65 C61 73.28(10) . . yes
Ti1 C65 C64 73.24(10) . . yes
C61 C65 C64 107.74(18) . . no
O11 C11 H11A 109.00 . . no
O11 C11 H11B 109.00 . . no
C12 C11 H11A 109.00 . . no
C12 C11 H11B 109.00 . . no
H11A C11 H11B 108.00 . . no
C11 C12 H12A 109.00 . . no
C11 C12 H12B 109.00 . . no
C11 C12 H12C 109.00 . . no
H12A C12 H12B 109.00 . . no
H12A C12 H12C 110.00 . . no
H12B C12 H12C 109.00 . . no
O21 C21 H21A 109.00 . . no
O21 C21 H21B 109.00 . . no
C22 C21 H21A 109.00 . . no
C22 C21 H21B 109.00 . . no
H21A C21 H21B 108.00 . . no
C21 C22 H22A 109.00 . . no
C21 C22 H22B 109.00 . . no
C21 C22 H22C 109.00 . . no
H22A C22 H22B 109.00 . . no
H22A C22 H22C 109.00 . . no
H22B C22 H22C 109.00 . . no
O31 C31 H31A 109.00 . . no
O31 C31 H31B 110.00 . . no
C32 C31 H31A 110.00 . . no
C32 C31 H31B 110.00 . . no
H31A C31 H31B 108.00 . . no
C31 C32 H32A 109.00 . . no
C31 C32 H32B 109.00 . . no
C31 C32 H32C 109.00 . . no
H32A C32 H32B 109.00 . . no
H32A C32 H32C 109.00 . . no
H32B C32 H32C 109.00 . . no
Ti2 C41 H41A 126.00 . . no
C42 C41 H41A 126.00 . . no
C45 C41 H41A 126.00 . . no
Ti2 C42 H42A 126.00 . . no
C41 C42 H42A 126.00 . . no
C43 C42 H42A 126.00 . . no
Ti2 C43 H43A 126.00 . . no
C42 C43 H43A 126.00 . . no
C44 C43 H43A 126.00 . . no
Ti2 C44 H44A 126.00 . . no
C43 C44 H44A 126.00 . . no
C45 C44 H44A 126.00 . . no
Ti2 C45 H45A 126.00 . . no
C41 C45 H45A 126.00 . . no
C44 C45 H45A 126.00 . . no
Ti1 C51 H51A 126.00 . . no
C52 C51 H51A 126.00 . . no
C55 C51 H51A 126.00 . . no
Ti1 C52 H52A 126.00 . . no
C51 C52 H52A 126.00 . . no
C53 C52 H52A 126.00 . . no
Ti1 C53 H53A 125.00 . . no
C52 C53 H53A 125.00 . . no
C54 C53 H53A 125.00 . . no
Ti1 C54 H54A 126.00 . . no
C53 C54 H54A 126.00 . . no
C55 C54 H54A 126.00 . . no
Ti1 C55 H55A 126.00 . . no
C51 C55 H55A 126.00 . . no
C54 C55 H55A 126.00 . . no
Ti1 C61 H61A 126.00 . . no
C62 C61 H61A 126.00 . . no
C65 C61 H61A 126.00 . . no
Ti1 C62 H62A 126.00 . . no
C61 C62 H62A 126.00 . . no
C63 C62 H62A 126.00 . . no
Ti1 C63 H63A 126.00 . . no
C62 C63 H63A 126.00 . . no
C64 C63 H63A 126.00 . . no
Ti1 C64 H64A 126.00 . . no
C63 C64 H64A 126.00 . . no
C65 C64 H64A 126.00 . . no
Ti1 C65 H65A 126.00 . . no
C61 C65 H65A 126.00 . . no
C64 C65 H65A 126.00 . . no

loop_
_geom_bond_atom_site_label_1
_geom_bond_atom_site_label_2
_geom_bond_distance
_geom_bond_site_symmetry_2
_geom_bond_publ_flag
Ti1 O11 2.064(2) . yes
Ti1 O21 2.059(2) . yes
Ti1 C51 2.448(2) . yes
Ti1 C52 2.407(3) . yes
Ti1 C53 2.379(3) . yes
Ti1 C54 2.383(2) . yes
Ti1 C55 2.435(2) . yes
Ti1 C61 2.400(2) . yes
Ti1 C62 2.416(2) . yes
Ti1 C63 2.425(3) . yes
Ti1 C64 2.401(2) . yes
Ti1 C65 2.390(2) . yes
Ti2 O11 1.999(2) . yes
Ti2 O21 1.994(2) . yes
Ti2 O31 1.819(2) . yes
Ti2 C41 2.395(3) . yes
Ti2 C42 2.411(3) . yes
Ti2 C43 2.402(2) . yes
Ti2 C44 2.380(2) . yes
Ti2 C45 2.381(3) . yes
O11 C11 1.419(2) . yes
O21 C21 1.424(3) . yes
O31 C31 1.411(3) . yes
C11 C12 1.511(3) . no
C21 C22 1.518(3) . no
C31 C32 1.506(4) . no
C41 C42 1.416(3) . no
C41 C45 1.411(3) . no
C42 C43 1.408(3) . no
C43 C44 1.413(3) . no
C44 C45 1.417(3) . no
C51 C52 1.409(3) . no
C51 C55 1.401(3) . no
C52 C53 1.415(3) . no
C53 C54 1.412(3) . no
C54 C55 1.410(3) . no
C61 C62 1.412(3) . no
C61 C65 1.407(3) . no
C62 C63 1.401(3) . no
C63 C64 1.409(3) . no
C64 C65 1.416(3) . no
C11 H11A 0.9900 . no
C11 H11B 0.9900 . no
C12 H12A 0.9800 . no
C12 H12B 0.9800 . no
C12 H12C 0.9800 . no
C21 H21A 0.9900 . no
C21 H21B 0.9900 . no
C22 H22A 0.9800 . no
C22 H22B 0.9800 . no
C22 H22C 0.9800 . no
C31 H31A 0.9900 . no
C31 H31B 0.9900 . no
C32 H32A 0.9800 . no
C32 H32B 0.9800 . no
C32 H32C 0.9800 . no
C41 H41A 1.0000 . no
C42 H42A 1.0000 . no
C43 H43A 1.0000 . no
C44 H44A 1.0000 . no
C45 H45A 1.0000 . no
C51 H51A 1.0000 . no
C52 H52A 1.0000 . no
C53 H53A 1.0000 . no
C54 H54A 1.0000 . no
C55 H55A 1.0000 . no
C61 H61A 1.0000 . no
C62 H62A 1.0000 . no
C63 H63A 1.0000 . no
C64 H64A 1.0000 . no
C65 H65A 1.0000 . no

loop_
_geom_torsion_atom_site_label_1
_geom_torsion_atom_site_label_2
_geom_torsion_atom_site_label_3
_geom_torsion_atom_site_label_4
_geom_torsion
_geom_torsion_site_symmetry_1
_geom_torsion_site_symmetry_2
_geom_torsion_site_symmetry_3
_geom_torsion_site_symmetry_4
_geom_torsion_publ_flag
O21 Ti1 O11 Ti2 2.83(6) . . . . no
O21 Ti1 O11 C11 -171.65(15) . . . . no
C51 Ti1 O11 Ti2 109.34(7) . . . . no
C51 Ti1 O11 C11 -65.13(14) . . . . no
C52 Ti1 O11 Ti2 136.80(8) . . . . no
C52 Ti1 O11 C11 -37.67(15) . . . . no
C53 Ti1 O11 Ti2 128.29(9) . . . . no
C53 Ti1 O11 C11 -46.19(17) . . . . no
C54 Ti1 O11 Ti2 82.21(10) . . . . no
C54 Ti1 O11 C11 -92.26(16) . . . . no
C55 Ti1 O11 Ti2 80.15(8) . . . . no
C55 Ti1 O11 C11 -94.33(15) . . . . no
C61 Ti1 O11 Ti2 -134.55(8) . . . . no
C61 Ti1 O11 C11 50.97(16) . . . . no
C62 Ti1 O11 Ti2 -99.60(11) . . . . no
C62 Ti1 O11 C11 85.93(17) . . . . no
C63 Ti1 O11 Ti2 -72.13(9) . . . . no
C63 Ti1 O11 C11 113.40(15) . . . . no
C64 Ti1 O11 Ti2 -88.34(8) . . . . no
C64 Ti1 O11 C11 97.19(15) . . . . no
C65 Ti1 O11 Ti2 -122.82(8) . . . . no
C65 Ti1 O11 C11 62.71(15) . . . . no
O11 Ti1 O21 Ti2 -2.83(6) . . . . no
O11 Ti1 O21 C21 173.25(16) . . . . no
C51 Ti1 O21 Ti2 -78.15(7) . . . . no
C51 Ti1 O21 C21 97.94(16) . . . . no
C52 Ti1 O21 Ti2 -92.57(10) . . . . no
C52 Ti1 O21 C21 83.52(18) . . . . no
C53 Ti1 O21 Ti2 -135.91(8) . . . . no
C53 Ti1 O21 C21 40.18(18) . . . . no
C54 Ti1 O21 Ti2 -133.42(7) . . . . no
C54 Ti1 O21 C21 42.66(16) . . . . no
C55 Ti1 O21 Ti2 -101.14(7) . . . . no
C55 Ti1 O21 C21 74.95(16) . . . . no
C61 Ti1 O21 Ti2 113.55(9) . . . . no
C61 Ti1 O21 C21 -70.36(18) . . . . no
C62 Ti1 O21 Ti2 133.69(8) . . . . no
C62 Ti1 O21 C21 -50.23(17) . . . . no
C63 Ti1 O21 Ti2 112.60(8) . . . . no
C63 Ti1 O21 C21 -71.32(16) . . . . no
C64 Ti1 O21 Ti2 79.46(7) . . . . no
C64 Ti1 O21 C21 -104.45(16) . . . . no
C65 Ti1 O21 Ti2 72.26(9) . . . . no
C65 Ti1 O21 C21 -111.66(16) . . . . no
O11 Ti1 C51 C52 124.88(13) . . . . no
O11 Ti1 C51 C55 -117.95(13) . . . . no
O21 Ti1 C51 C52 -161.41(12) . . . . no
O21 Ti1 C51 C55 -44.24(13) . . . . no
C52 Ti1 C51 C55 117.17(18) . . . . no
C53 Ti1 C51 C52 -38.35(14) . . . . no
C53 Ti1 C51 C55 78.82(14) . . . . no
C54 Ti1 C51 C52 -80.18(14) . . . . no
C54 Ti1 C51 C55 36.99(12) . . . . no
C55 Ti1 C51 C52 -117.17(18) . . . . no
C61 Ti1 C51 C52 9.71(15) . . . . no
C61 Ti1 C51 C55 126.88(12) . . . . no
C62 Ti1 C51 C52 -27.41(17) . . . . no
C62 Ti1 C51 C55 89.76(15) . . . . no
C64 Ti1 C51 C52 80.6(2) . . . . no
C64 Ti1 C51 C55 -162.19(16) . . . . no
C65 Ti1 C51 C52 49.23(15) . . . . no
C65 Ti1 C51 C55 166.40(12) . . . . no
O11 Ti1 C52 C51 -54.63(13) . . . . no
O11 Ti1 C52 C53 -168.85(13) . . . . no
O21 Ti1 C52 C51 25.88(17) . . . . no
O21 Ti1 C52 C53 -88.35(15) . . . . no
C51 Ti1 C52 C53 -114.23(19) . . . . no
C53 Ti1 C52 C51 114.23(19) . . . . no
C54 Ti1 C52 C51 76.92(13) . . . . no
C54 Ti1 C52 C53 -37.31(13) . . . . no
C55 Ti1 C52 C51 36.01(12) . . . . no
C55 Ti1 C52 C53 -78.22(15) . . . . no
C61 Ti1 C52 C51 -171.41(13) . . . . no
C61 Ti1 C52 C53 74.37(14) . . . . no
C62 Ti1 C52 C51 160.62(12) . . . . no
C62 Ti1 C52 C53 46.39(15) . . . . no
C63 Ti1 C52 C51 167.13(12) . . . . no
C63 Ti1 C52 C53 52.90(19) . . . . no
C64 Ti1 C52 C51 -142.74(12) . . . . no
C64 Ti1 C52 C53 103.03(16) . . . . no
C65 Ti1 C52 C51 -141.21(12) . . . . no
C65 Ti1 C52 C53 104.56(14) . . . . no
O11 Ti1 C53 C52 15.01(18) . . . . no
O11 Ti1 C53 C54 -100.83(14) . . . . no
O21 Ti1 C53 C52 120.23(14) . . . . no
O21 Ti1 C53 C54 4.40(16) . . . . no
C51 Ti1 C53 C52 37.60(13) . . . . no
C51 Ti1 C53 C54 -78.24(13) . . . . no
C52 Ti1 C53 C54 -115.83(19) . . . . no
C54 Ti1 C53 C52 115.83(19) . . . . no
C55 Ti1 C53 C52 77.97(14) . . . . no
C55 Ti1 C53 C54 -37.86(12) . . . . no
C61 Ti1 C53 C52 -100.04(15) . . . . no
C61 Ti1 C53 C54 144.13(14) . . . . no
C62 Ti1 C53 C52 -134.69(15) . . . . no
C62 Ti1 C53 C54 109.48(14) . . . . no
C63 Ti1 C53 C52 -144.56(14) . . . . no
C63 Ti1 C53 C54 99.61(14) . . . . no
C64 Ti1 C53 C52 -111.59(15) . . . . no
C64 Ti1 C53 C54 132.58(13) . . . . no
C65 Ti1 C53 C52 -84.24(15) . . . . no
C65 Ti1 C53 C54 159.93(13) . . . . no
O11 Ti1 C54 C53 110.33(13) . . . . no
O11 Ti1 C54 C55 -3.68(16) . . . . no
O21 Ti1 C54 C53 -176.39(13) . . . . no
O21 Ti1 C54 C55 69.61(13) . . . . no
C51 Ti1 C54 C53 77.75(14) . . . . no
C51 Ti1 C54 C55 -36.25(12) . . . . no
C52 Ti1 C54 C53 37.18(13) . . . . no
C52 Ti1 C54 C55 -76.83(14) . . . . no
C53 Ti1 C54 C55 -114.01(19) . . . . no
C55 Ti1 C54 C53 114.01(19) . . . . no
C61 Ti1 C54 C53 -36.22(14) . . . . no
C61 Ti1 C54 C55 -150.23(13) . . . . no
C62 Ti1 C54 C53 -68.46(14) . . . . no
C62 Ti1 C54 C55 177.53(13) . . . . no
C63 Ti1 C54 C53 -95.61(14) . . . . no
C63 Ti1 C54 C55 150.38(13) . . . . no
C64 Ti1 C54 C53 -87.12(18) . . . . no
C64 Ti1 C54 C55 158.88(14) . . . . no
C65 Ti1 C54 C53 -29.86(18) . . . . no
C65 Ti1 C54 C55 -143.86(13) . . . . no
O11 Ti1 C55 C51 60.62(13) . . . . no
O11 Ti1 C55 C54 177.15(13) . . . . no
O21 Ti1 C55 C51 136.23(13) . . . . no
O21 Ti1 C55 C54 -107.25(13) . . . . no
C51 Ti1 C55 C54 116.52(18) . . . . no
C52 Ti1 C55 C51 -36.45(13) . . . . no
C52 Ti1 C55 C54 80.07(14) . . . . no
C53 Ti1 C55 C51 -78.08(14) . . . . no
C53 Ti1 C55 C54 38.45(13) . . . . no
C54 Ti1 C55 C51 -116.52(18) . . . . no
C61 Ti1 C55 C51 -75.42(15) . . . . no
C61 Ti1 C55 C54 41.11(16) . . . . no
C62 Ti1 C55 C51 -119.59(13) . . . . no
C62 Ti1 C55 C54 -3.07(16) . . . . no
C63 Ti1 C55 C51 -162.67(13) . . . . no
C63 Ti1 C55 C54 -46.15(18) . . . . no
C65 Ti1 C55 C51 -29.4(2) . . . . no
C65 Ti1 C55 C54 87.1(2) . . . . no
O11 Ti1 C61 C62 136.75(12) . . . . no
O11 Ti1 C61 C65 21.15(15) . . . . no
O21 Ti1 C61 C62 35.75(16) . . . . no
O21 Ti1 C61 C65 -79.85(15) . . . . no
C51 Ti1 C61 C62 -131.32(13) . . . . no
C51 Ti1 C61 C65 113.08(13) . . . . no
C52 Ti1 C61 C62 -125.93(14) . . . . no
C52 Ti1 C61 C65 118.47(14) . . . . no
C53 Ti1 C61 C62 -91.98(14) . . . . no
C53 Ti1 C61 C65 152.42(15) . . . . no
C54 Ti1 C61 C62 -71.87(14) . . . . no
C54 Ti1 C61 C65 172.53(13) . . . . no
C55 Ti1 C61 C62 -94.25(15) . . . . no
C55 Ti1 C61 C65 150.15(13) . . . . no
C62 Ti1 C61 C65 -115.60(19) . . . . no
C63 Ti1 C61 C62 36.88(13) . . . . no
C63 Ti1 C61 C65 -78.72(14) . . . . no
C64 Ti1 C61 C62 77.86(14) . . . . no
C64 Ti1 C61 C65 -37.74(13) . . . . no
C65 Ti1 C61 C62 115.60(19) . . . . no
O11 Ti1 C62 C61 -65.34(16) . . . . no
O11 Ti1 C62 C63 50.33(18) . . . . no
O21 Ti1 C62 C61 -155.63(12) . . . . no
O21 Ti1 C62 C63 -39.96(15) . . . . no
C51 Ti1 C62 C61 71.75(16) . . . . no
C51 Ti1 C62 C63 -172.58(13) . . . . no
C52 Ti1 C62 C61 56.43(14) . . . . no
C52 Ti1 C62 C63 172.10(14) . . . . no
C53 Ti1 C62 C61 80.94(13) . . . . no
C53 Ti1 C62 C63 -163.39(15) . . . . no
C54 Ti1 C62 C61 113.27(13) . . . . no
C54 Ti1 C62 C63 -131.07(15) . . . . no
C55 Ti1 C62 C61 114.98(13) . . . . no
C55 Ti1 C62 C63 -129.35(14) . . . . no
C61 Ti1 C62 C63 115.7(2) . . . . no
C63 Ti1 C62 C61 -115.7(2) . . . . no
C64 Ti1 C62 C61 -78.77(14) . . . . no
C64 Ti1 C62 C63 36.90(14) . . . . no
C65 Ti1 C62 C61 -37.30(13) . . . . no
C65 Ti1 C62 C63 78.37(15) . . . . no
O11 Ti1 C63 C62 -146.08(13) . . . . no
O11 Ti1 C63 C64 -29.69(14) . . . . no
O21 Ti1 C63 C62 141.83(15) . . . . no
O21 Ti1 C63 C64 -101.78(13) . . . . no
C52 Ti1 C63 C62 -11.4(2) . . . . no
C52 Ti1 C63 C64 104.97(15) . . . . no
C53 Ti1 C63 C62 17.76(16) . . . . no
C53 Ti1 C63 C64 134.14(13) . . . . no
C54 Ti1 C63 C62 55.36(16) . . . . no
C54 Ti1 C63 C64 171.74(13) . . . . no
C55 Ti1 C63 C62 81.50(18) . . . . no
C55 Ti1 C63 C64 -162.12(13) . . . . no
C61 Ti1 C63 C62 -37.40(13) . . . . no
C61 Ti1 C63 C64 78.99(14) . . . . no
C62 Ti1 C63 C64 116.4(2) . . . . no
C64 Ti1 C63 C62 -116.4(2) . . . . no
C65 Ti1 C63 C62 -78.68(15) . . . . no
C65 Ti1 C63 C64 37.71(13) . . . . no
O11 Ti1 C64 C63 152.48(14) . . . . no
O11 Ti1 C64 C65 -92.30(12) . . . . no
O21 Ti1 C64 C63 75.50(13) . . . . no
O21 Ti1 C64 C65 -169.28(12) . . . . no
C51 Ti1 C64 C63 -163.80(16) . . . . no
C51 Ti1 C64 C65 -48.6(2) . . . . no
C52 Ti1 C64 C63 -112.56(15) . . . . no
C52 Ti1 C64 C65 2.66(17) . . . . no
C53 Ti1 C64 C63 -64.22(16) . . . . no
C53 Ti1 C64 C65 51.01(16) . . . . no
C54 Ti1 C64 C63 -14.0(2) . . . . no
C54 Ti1 C64 C65 101.21(16) . . . . no
C61 Ti1 C64 C63 -77.71(14) . . . . no
C61 Ti1 C64 C65 37.51(12) . . . . no
C62 Ti1 C64 C63 -36.57(13) . . . . no
C62 Ti1 C64 C65 78.66(14) . . . . no
C63 Ti1 C64 C65 115.22(18) . . . . no
C65 Ti1 C64 C63 -115.22(18) . . . . no
O11 Ti1 C65 C61 -161.22(14) . . . . no
O11 Ti1 C65 C64 83.78(12) . . . . no
O21 Ti1 C65 C61 127.84(13) . . . . no
O21 Ti1 C65 C64 12.83(14) . . . . no
C51 Ti1 C65 C61 -88.46(15) . . . . no
C51 Ti1 C65 C64 156.53(12) . . . . no
C52 Ti1 C65 C61 -63.09(14) . . . . no
C52 Ti1 C65 C64 -178.10(12) . . . . no
C53 Ti1 C65 C61 -28.17(15) . . . . no
C53 Ti1 C65 C64 -143.17(12) . . . . no
C54 Ti1 C65 C61 -10.99(19) . . . . no
C54 Ti1 C65 C64 -126.00(14) . . . . no
C55 Ti1 C65 C61 -69.0(2) . . . . no
C55 Ti1 C65 C64 175.96(16) . . . . no
C61 Ti1 C65 C64 -115.00(18) . . . . no
C62 Ti1 C65 C61 37.23(13) . . . . no
C62 Ti1 C65 C64 -77.78(13) . . . . no
C63 Ti1 C65 C61 77.77(14) . . . . no
C63 Ti1 C65 C64 -37.23(12) . . . . no
C64 Ti1 C65 C61 115.00(18) . . . . no
O21 Ti2 O11 Ti1 -2.89(6) . . . . no
O21 Ti2 O11 C11 171.45(15) . . . . no
O31 Ti2 O11 Ti1 99.06(7) . . . . no
O31 Ti2 O11 C11 -86.60(15) . . . . no
C41 Ti2 O11 Ti1 -87.83(9) . . . . no
C41 Ti2 O11 C11 86.51(16) . . . . no
C42 Ti2 O11 Ti1 -121.30(13) . . . . no
C42 Ti2 O11 C11 53.0(2) . . . . no
C43 Ti2 O11 Ti1 -158.09(8) . . . . no
C43 Ti2 O11 C11 16.25(18) . . . . no
C44 Ti2 O11 Ti1 -141.27(8) . . . . no
C44 Ti2 O11 C11 33.07(16) . . . . no
C45 Ti2 O11 Ti1 -106.57(8) . . . . no
C45 Ti2 O11 C11 67.77(15) . . . . no
O11 Ti2 O21 Ti1 2.90(6) . . . . no
O11 Ti2 O21 C21 -172.98(17) . . . . no
O31 Ti2 O21 Ti1 -104.27(7) . . . . no
O31 Ti2 O21 C21 79.85(17) . . . . no
C41 Ti2 O21 Ti1 126.19(8) . . . . no
C41 Ti2 O21 C21 -49.69(17) . . . . no
C42 Ti2 O21 Ti1 153.49(7) . . . . no
C42 Ti2 O21 C21 -22.39(18) . . . . no
C43 Ti2 O21 Ti1 144.60(12) . . . . no
C43 Ti2 O21 C21 -31.3(2) . . . . no
C44 Ti2 O21 Ti1 88.12(11) . . . . no
C44 Ti2 O21 C21 -87.75(19) . . . . no
C45 Ti2 O21 Ti1 93.94(8) . . . . no
C45 Ti2 O21 C21 -81.94(17) . . . . no
O11 Ti2 O31 C31 154.6(3) . . . . no
O21 Ti2 O31 C31 -121.2(3) . . . . no
C41 Ti2 O31 C31 -18.1(3) . . . . no
C42 Ti2 O31 C31 -5.9(3) . . . . no
C43 Ti2 O31 C31 27.6(3) . . . . no
C44 Ti2 O31 C31 49.6(3) . . . . no
C45 Ti2 O31 C31 25.7(3) . . . . no
O11 Ti2 C41 C42 -149.76(12) . . . . no
O11 Ti2 C41 C45 -34.63(15) . . . . no
O21 Ti2 C41 C42 131.38(13) . . . . no
O21 Ti2 C41 C45 -113.50(13) . . . . no
O31 Ti2 C41 C42 22.01(16) . . . . no
O31 Ti2 C41 C45 137.13(13) . . . . no
C42 Ti2 C41 C45 115.12(18) . . . . no
C43 Ti2 C41 C42 -36.58(13) . . . . no
C43 Ti2 C41 C45 78.55(14) . . . . no
C44 Ti2 C41 C42 -77.74(14) . . . . no
C44 Ti2 C41 C45 37.38(13) . . . . no
C45 Ti2 C41 C42 -115.12(18) . . . . no
O11 Ti2 C42 C41 55.29(19) . . . . no
O11 Ti2 C42 C43 -61.3(2) . . . . no
O21 Ti2 C42 C41 -54.56(14) . . . . no
O21 Ti2 C42 C43 -171.18(13) . . . . no
O31 Ti2 C42 C41 -162.67(13) . . . . no
O31 Ti2 C42 C43 80.71(14) . . . . no
C41 Ti2 C42 C43 -116.6(2) . . . . no
C43 Ti2 C42 C41 116.6(2) . . . . no
C44 Ti2 C42 C41 79.28(14) . . . . no
C44 Ti2 C42 C43 -37.34(14) . . . . no
C45 Ti2 C42 C41 37.64(13) . . . . no
C45 Ti2 C42 C43 -78.99(15) . . . . no
O11 Ti2 C43 C42 146.60(13) . . . . no
O11 Ti2 C43 C44 30.73(17) . . . . no
O21 Ti2 C43 C42 14.8(2) . . . . no
O21 Ti2 C43 C44 -101.13(17) . . . . no
O31 Ti2 C43 C42 -100.64(14) . . . . no
O31 Ti2 C43 C44 143.48(14) . . . . no
C41 Ti2 C43 C42 36.85(14) . . . . no
C41 Ti2 C43 C44 -79.03(15) . . . . no
C42 Ti2 C43 C44 -115.9(2) . . . . no
C44 Ti2 C43 C42 115.9(2) . . . . no
C45 Ti2 C43 C42 78.07(15) . . . . no
C45 Ti2 C43 C44 -37.81(14) . . . . no
O11 Ti2 C44 C43 -155.17(14) . . . . no
O11 Ti2 C44 C45 89.76(14) . . . . no
O21 Ti2 C44 C43 125.03(14) . . . . no
O21 Ti2 C44 C45 9.96(19) . . . . no
O31 Ti2 C44 C43 -41.57(16) . . . . no
O31 Ti2 C44 C45 -156.64(13) . . . . no
C41 Ti2 C44 C43 77.98(15) . . . . no
C41 Ti2 C44 C45 -37.09(13) . . . . no
C42 Ti2 C44 C43 36.93(14) . . . . no
C42 Ti2 C44 C45 -78.14(15) . . . . no
C43 Ti2 C44 C45 -115.1(2) . . . . no
C45 Ti2 C44 C43 115.1(2) . . . . no
O11 Ti2 C45 C41 151.47(13) . . . . no
O11 Ti2 C45 C44 -92.66(14) . . . . no
O21 Ti2 C45 C41 70.94(13) . . . . no
O21 Ti2 C45 C44 -173.19(13) . . . . no
O31 Ti2 C45 C41 -76.02(18) . . . . no
O31 Ti2 C45 C44 39.9(2) . . . . no
C41 Ti2 C45 C44 115.87(19) . . . . no
C42 Ti2 C45 C41 -37.51(13) . . . . no
C42 Ti2 C45 C44 78.36(14) . . . . no
C43 Ti2 C45 C41 -78.34(14) . . . . no
C43 Ti2 C45 C44 37.53(14) . . . . no
C44 Ti2 C45 C41 -115.87(19) . . . . no
Ti1 O11 C11 C12 -128.21(16) . . . . no
Ti2 O11 C11 C12 58.9(2) . . . . no
Ti1 O21 C21 C22 144.83(15) . . . . no
Ti2 O21 C21 C22 -40.3(2) . . . . no
Ti2 O31 C31 C32 -143.6(2) . . . . no
Ti2 C41 C42 C43 64.10(16) . . . . no
C45 C41 C42 Ti2 -64.72(16) . . . . no
C45 C41 C42 C43 -0.6(3) . . . . no
Ti2 C41 C45 C44 -64.78(16) . . . . no
C42 C41 C45 Ti2 65.55(16) . . . . no
C42 C41 C45 C44 0.8(3) . . . . no
Ti2 C42 C43 C44 64.07(16) . . . . no
C41 C42 C43 Ti2 -63.84(16) . . . . no
C41 C42 C43 C44 0.2(3) . . . . no
Ti2 C43 C44 C45 65.24(15) . . . . no
C42 C43 C44 Ti2 -64.99(16) . . . . no
C42 C43 C44 C45 0.2(3) . . . . no
Ti2 C44 C45 C41 65.26(16) . . . . no
C43 C44 C45 Ti2 -65.89(16) . . . . no
C43 C44 C45 C41 -0.6(3) . . . . no
Ti1 C51 C52 C53 64.93(16) . . . . no
C55 C51 C52 Ti1 -63.79(15) . . . . no
C55 C51 C52 C53 1.1(2) . . . . no
Ti1 C51 C55 C54 -63.03(14) . . . . no
C52 C51 C55 Ti1 62.96(15) . . . . no
C52 C51 C55 C54 -0.1(2) . . . . no
Ti1 C52 C53 C54 65.18(16) . . . . no
C51 C52 C53 Ti1 -66.97(16) . . . . no
C51 C52 C53 C54 -1.8(3) . . . . no
Ti1 C53 C54 C55 67.56(14) . . . . no
C52 C53 C54 Ti1 -65.82(17) . . . . no
C52 C53 C54 C55 1.8(3) . . . . no
Ti1 C54 C55 C51 64.88(14) . . . . no
C53 C54 C55 Ti1 -65.91(15) . . . . no
C53 C54 C55 C51 -1.0(2) . . . . no
Ti1 C61 C62 C63 -65.37(16) . . . . no
C65 C61 C62 Ti1 64.84(14) . . . . no
C65 C61 C62 C63 -0.5(2) . . . . no
Ti1 C61 C65 C64 65.65(13) . . . . no
C62 C61 C65 Ti1 -65.51(15) . . . . no
C62 C61 C65 C64 0.1(2) . . . . no
Ti1 C62 C63 C64 -63.85(15) . . . . no
C61 C62 C63 Ti1 64.57(15) . . . . no
C61 C62 C63 C64 0.7(3) . . . . no
Ti1 C63 C64 C65 -64.96(14) . . . . no
C62 C63 C64 Ti1 64.32(16) . . . . no
C62 C63 C64 C65 -0.6(2) . . . . no
Ti1 C64 C65 C61 -65.69(13) . . . . no
C63 C64 C65 Ti1 65.99(14) . . . . no
C63 C64 C65 C61 0.3(2) . . . . no
